data_7251143
loop_
_publ_author_name
'Crowley, Margaret E.'
'Merchant, Gabriel A.'
'Davis, James H.'
'Stachurski, Christopher D.'
'Zeller, Matthias'
'Salter, E. A.'
'Wierzbicki, A.'
'Trulove, Paul C.'
'Durkin, David P.'
'Kingrey, Grace L.'
'Escalante, Edgar E.'
'O'Brien, Richard A.'
'Whillock, Novita M.'

_publ_section_title
;
 Ureas are identified as the first neutral O-donors broadly effective in
 stabilizing ionic liquids and other salts of boron-centred cations:
 synthesis and detailed characterization
;
_journal_issue 48
_journal_name_full 'RSC Advances'
_journal_page_first 40519
_journal_page_last 40527
_journal_paper_doi 10.1039/D5RA05311K
_journal_volume 15
_journal_year 2025
_chemical_formula_moiety 'C2 F6 N O4 S2, C6 H19 B N3 O'
_chemical_formula_sum 'C8 H19 B F6 N4 O5 S2'
_chemical_formula_weight 440.20
_space_group_crystal_system monoclinic
_space_group_IT_number 14
_space_group_name_Hall '-P 2yn'
_space_group_name_H-M_alt 'P 1 21/n 1'
_atom_sites_solution_hydrogens mixed
_atom_sites_solution_primary dual
_atom_sites_solution_secondary difmap
_audit_creation_method SHELXL-2019/3
_audit_update_record
;
2025-07-15 deposited with the CCDC.	2025-10-09 downloaded from the CCDC.
;
_cell_angle_alpha 90
_cell_angle_beta 90.952(19)
_cell_angle_gamma 90
_cell_formula_units_Z 8
_cell_length_a 8.544(4)
_cell_length_b 9.321(4)
_cell_length_c 47.36(3)
_cell_measurement_reflns_used 9949
_cell_measurement_temperature 150(2)
_cell_measurement_theta_max 79.6772
_cell_measurement_theta_min 3.7471
_cell_volume 3771(3)
_computing_cell_refinement 'SAINT V8.40B (Bruker, 2020)'
_computing_data_collection 'Apex4 v2022.10-1 (Bruker, 2022)'
_computing_data_reduction 'SAINT V8.40B (Bruker, 2020)'
_computing_structure_refinement
;  
SHELXL-2019/2 (Sheldrick, 2015a, 2019), 
SHELXLE Rev1580 (H\"ubschle et al., 2011)
;
_computing_structure_solution 'SHELXT (Sheldrick, 2015b)'
_diffrn_ambient_temperature 150(2)
_diffrn_detector_area_resol_mean 7.4074
_diffrn_detector_type 'PhotonIII_C14 charge-integrating and photon counting pixel array'
_diffrn_measured_fraction_theta_full 0.999
_diffrn_measured_fraction_theta_max 0.955
_diffrn_measurement_device 'four circle diffractometer'
_diffrn_measurement_device_type 'Bruker AXS D8 Quest'
_diffrn_measurement_method 'omega and phi scans'
_diffrn_radiation_monochromator 'HELIOS multilayer Montel optics'
_diffrn_radiation_type CuK\a
_diffrn_radiation_wavelength 1.54178
_diffrn_reflns_av_R_equivalents 0.0687
_diffrn_reflns_av_unetI/netI 0.0539
_diffrn_reflns_Laue_measured_fraction_full 0.999
_diffrn_reflns_Laue_measured_fraction_max 0.955
_diffrn_reflns_limit_h_max 9
_diffrn_reflns_limit_h_min -10
_diffrn_reflns_limit_k_max 11
_diffrn_reflns_limit_k_min -11
_diffrn_reflns_limit_l_max 60
_diffrn_reflns_limit_l_min -59
_diffrn_reflns_number 44818
_diffrn_reflns_point_group_measured_fraction_full 0.999
_diffrn_reflns_point_group_measured_fraction_max 0.955
_diffrn_reflns_theta_full 67.679
_diffrn_reflns_theta_max 81.599
_diffrn_reflns_theta_min 3.734
_diffrn_source 'I-mu-S 3.0 microsource X-ray tube'
_diffrn_source_current '1.1 mA'
_diffrn_source_voltage '50 kV'
_exptl_absorpt_coefficient_mu 3.376
_exptl_absorpt_correction_T_max 0.7543
_exptl_absorpt_correction_T_min 0.6057
_exptl_absorpt_correction_type multi-scan
_exptl_absorpt_process_details
;
 SADABS 2016/2: Krause, L., Herbst-Irmer, R., Sheldrick G.M. & Stalke D.,
 J. Appl. Cryst. 48 (2015) 3-10
;
_exptl_crystal_colour colourless
_exptl_crystal_density_diffrn 1.551
_exptl_crystal_description plate
_exptl_crystal_F_000 1808
_exptl_crystal_size_max 0.210
_exptl_crystal_size_mid 0.090
_exptl_crystal_size_min 0.030
_refine_diff_density_max 0.781
_refine_diff_density_min -0.486
_refine_diff_density_rms 0.172
_refine_ls_extinction_method none
_refine_ls_goodness_of_fit_ref 1.060
_refine_ls_hydrogen_treatment mixed
_refine_ls_matrix_type full
_refine_ls_number_parameters 493
_refine_ls_number_reflns 7945
_refine_ls_number_restraints 4
_refine_ls_restrained_S_all 1.060
_refine_ls_R_factor_all 0.0594
_refine_ls_R_factor_gt 0.0521
_refine_ls_shift/su_max 0.003
_refine_ls_shift/su_mean 0.000
_refine_ls_structure_factor_coef Fsqd
_refine_ls_weighting_details 'w=1/[\s^2^(Fo^2^)+(0.0814P)^2^+1.2316P] where P=(Fo^2^+2Fc^2^)/3'
_refine_ls_weighting_scheme calc
_refine_ls_wR_factor_gt 0.1342
_refine_ls_wR_factor_ref 0.1399
_reflns_Friedel_coverage 0.000
_reflns_number_gt 6797
_reflns_number_total 7945
_reflns_threshold_expression 'I > 2\s(I)'
_cod_data_source_file d5ra05311k2.cif
_cod_data_source_block 5-NTf2
_cod_original_sg_symbol_H-M 'P 21/n'
_cod_database_code 7251143
_shelx_shelxl_version_number 2019/3
_shelx_space_group_comment
;
The symmetry employed for this shelxl refinement is uniquely defined
by the following loop, which should always be used as a source of
symmetry information in preference to the above space-group names.
They are only intended as comments.
;
_shelx_estimated_absorpt_t_min 0.537
_shelx_estimated_absorpt_t_max 0.906

loop_
_space_group_symop_operation_xyz
'x, y, z'
'-x+1/2, y+1/2, -z+1/2'
'-x, -y, -z'
'x-1/2, -y-1/2, z-1/2'

loop_
_atom_site_label
_atom_site_type_symbol
_atom_site_fract_x
_atom_site_fract_y
_atom_site_fract_z
_atom_site_U_iso_or_equiv
_atom_site_adp_type
_atom_site_occupancy
_atom_site_site_symmetry_order
_atom_site_calc_flag
_atom_site_refinement_flags_posn
_atom_site_refinement_flags_adp
_atom_site_refinement_flags_occupancy
_atom_site_disorder_assembly
_atom_site_disorder_group
S1_1 S 0.64709(5) 0.84924(6) 0.68012(2) 0.02831(13) Uani 1 1 d . . . . .
S2_1 S 0.61003(5) 0.55102(5) 0.67508(2) 0.02858(13) Uani 1 1 d . . . . .
F1_1 F 0.5896(3) 1.04785(19) 0.64305(4) 0.0751(6) Uani 1 1 d . . . . .
F2_1 F 0.5042(2) 0.84021(19) 0.63067(3) 0.0567(4) Uani 1 1 d . . . . .
F3_1 F 0.7493(2) 0.8863(2) 0.62844(4) 0.0753(6) Uani 1 1 d . . . . .
F4_1 F 0.6670(2) 0.56358(18) 0.62059(3) 0.0532(4) Uani 1 1 d . . . . .
F5_1 F 0.6245(2) 0.35346(18) 0.63669(4) 0.0675(5) Uani 1 1 d . . . . .
F6_1 F 0.84477(18) 0.45637(19) 0.64525(3) 0.0566(4) Uani 1 1 d . . . . .
O1_1 O 0.17344(15) 0.69661(17) 0.75124(3) 0.0313(3) Uani 1 1 d . . . . .
O2_1 O 0.77025(19) 0.93728(19) 0.69096(4) 0.0468(4) Uani 1 1 d . . . . .
O3_1 O 0.49497(17) 0.86334(17) 0.69161(3) 0.0380(4) Uani 1 1 d . . . . .
O4_1 O 0.6548(2) 0.44928(18) 0.69630(3) 0.0424(4) Uani 1 1 d . . . . .
O5_1 O 0.44780(17) 0.57256(18) 0.66886(4) 0.0408(4) Uani 1 1 d . . . . .
N1_1 N 0.19081(18) 0.71905(19) 0.70316(3) 0.0267(3) Uani 1 1 d D . . . .
H1_1 H 0.289(2) 0.736(3) 0.7041(5) 0.032 Uiso 1 1 d D U . . .
N2_1 N -0.04075(19) 0.6603(2) 0.72478(3) 0.0325(4) Uani 1 1 d D . . . .
H2_1 H -0.091(3) 0.672(3) 0.7085(4) 0.039 Uiso 1 1 d D U . . .
N3_1 N 0.36079(18) 0.71899(18) 0.79005(3) 0.0274(3) Uani 1 1 d . . . . .
N4_1 N 0.71234(18) 0.69181(19) 0.67839(4) 0.0294(4) Uani 1 1 d . . . . .
C1_1 C 0.1099(2) 0.6932(2) 0.72629(4) 0.0254(4) Uani 1 1 d . . . . .
C2_1 C 0.1238(2) 0.7155(3) 0.67461(4) 0.0325(4) Uani 1 1 d . . . . .
H2A_1 H 0.204599 0.740416 0.661015 0.049 Uiso 1 1 calc R U . . .
H2B_1 H 0.037702 0.784753 0.673141 0.049 Uiso 1 1 calc R U . . .
H2C_1 H 0.083995 0.618975 0.670520 0.049 Uiso 1 1 calc R U . . .
C3_1 C -0.1330(3) 0.6367(4) 0.75002(5) 0.0524(7) Uani 1 1 d . . . . .
H3A_1 H -0.236163 0.598811 0.744551 0.079 Uiso 1 1 calc R U . . .
H3B_1 H -0.145817 0.727701 0.760080 0.079 Uiso 1 1 calc R U . . .
H3C_1 H -0.079082 0.567625 0.762382 0.079 Uiso 1 1 calc R U . . .
C4_1 C 0.3376(3) 0.5669(3) 0.79833(5) 0.0429(5) Uani 1 1 d . . . . .
H4A_1 H 0.231462 0.536590 0.792939 0.064 Uiso 1 1 calc R U . . .
H4B_1 H 0.352221 0.557301 0.818810 0.064 Uiso 1 1 calc R U . . .
H4C_1 H 0.413979 0.506476 0.788703 0.064 Uiso 1 1 calc R U . . .
C5_1 C 0.5235(3) 0.7620(3) 0.79821(5) 0.0408(5) Uani 1 1 d . . . . .
H5A_1 H 0.598239 0.698363 0.788966 0.061 Uiso 1 1 calc R U . . .
H5B_1 H 0.537126 0.754607 0.818745 0.061 Uiso 1 1 calc R U . . .
H5C_1 H 0.541990 0.861176 0.792281 0.061 Uiso 1 1 calc R U . . .
C6_1 C 0.2488(3) 0.8114(3) 0.80536(5) 0.0458(6) Uani 1 1 d . . . . .
H6A_1 H 0.259310 0.910784 0.798940 0.069 Uiso 1 1 calc R U . . .
H6B_1 H 0.271371 0.806232 0.825691 0.069 Uiso 1 1 calc R U . . .
H6C_1 H 0.141708 0.777988 0.801555 0.069 Uiso 1 1 calc R U . . .
C7_1 C 0.6211(3) 0.9089(3) 0.64331(5) 0.0471(6) Uani 1 1 d . . . . .
C8_1 C 0.6913(3) 0.4774(3) 0.64250(5) 0.0399(5) Uani 1 1 d . . . . .
B1_1 B 0.3420(3) 0.7377(3) 0.75664(5) 0.0328(5) Uani 1 1 d . . . . .
H1A_1 H 0.3644(5) 0.8500(19) 0.75016(12) 0.039 Uiso 1 1 calc R U . . .
H1B_1 H 0.4225(14) 0.6654(12) 0.7453(2) 0.039 Uiso 1 1 calc R U . . .
S1_2 S 0.09720(7) 0.39736(6) 0.56964(2) 0.03674(14) Uani 1 1 d . . . . .
S2_2 S 0.12688(6) 0.09813(6) 0.57414(2) 0.03265(14) Uani 1 1 d . . . . .
F1_2 F 0.1186(3) 0.6199(2) 0.60205(5) 0.0792(6) Uani 1 1 d . . . . .
F2_2 F 0.1654(2) 0.4234(2) 0.62368(3) 0.0600(4) Uani 1 1 d . . . . .
F3_2 F 0.3372(2) 0.5110(2) 0.59601(5) 0.0778(6) Uani 1 1 d . . . . .
F4_2 F 0.0078(2) 0.1501(2) 0.62407(3) 0.0631(5) Uani 1 1 d . . . . .
F5_2 F 0.0844(3) -0.0657(2) 0.61783(4) 0.0740(6) Uani 1 1 d . . . . .
F6_2 F 0.2527(2) 0.1027(2) 0.62495(3) 0.0709(5) Uani 1 1 d . . . . .
O1_2 O 0.54507(17) 0.2266(2) 0.49809(3) 0.0393(4) Uani 1 1 d . . . . .
O2_2 O -0.0652(2) 0.3842(2) 0.57624(4) 0.0518(5) Uani 1 1 d . . . . .
O3_2 O 0.1399(3) 0.4819(2) 0.54597(4) 0.0627(6) Uani 1 1 d . . . . .
O4_2 O -0.0303(2) 0.0768(2) 0.56458(4) 0.0495(4) Uani 1 1 d . . . . .
O5_2 O 0.2445(2) 0.0004(2) 0.56558(4) 0.0506(4) Uani 1 1 d . . . . .
N1_2 N 0.5225(2) 0.2069(2) 0.54617(4) 0.0367(4) Uani 1 1 d D . . . .
H1_2 H 0.425(2) 0.198(3) 0.5438(6) 0.044 Uiso 1 1 d D U . . .
N2_2 N 0.7615(2) 0.2106(3) 0.52453(4) 0.0407(5) Uani 1 1 d D . . . .
H2_2 H 0.809(3) 0.186(3) 0.5404(5) 0.049 Uiso 1 1 d D U . . .
N3_2 N 0.3572(2) 0.2826(2) 0.46082(4) 0.0330(4) Uani 1 1 d . . . . .
N4_2 N 0.1940(2) 0.2531(2) 0.57027(4) 0.0354(4) Uani 1 1 d . . . . .
C1_2 C 0.6070(2) 0.2144(2) 0.52306(4) 0.0326(4) Uani 1 1 d . . . . .
C2_2 C 0.5888(3) 0.1980(3) 0.57476(4) 0.0433(6) Uani 1 1 d . . . . .
H2A_2 H 0.650208 0.109640 0.576696 0.065 Uiso 1 1 calc R U . . .
H2B_2 H 0.503988 0.197329 0.588439 0.065 Uiso 1 1 calc R U . . .
H2C_2 H 0.656669 0.281040 0.578316 0.065 Uiso 1 1 calc R U . . .
C3_2 C 0.8597(3) 0.2116(4) 0.49948(5) 0.0561(7) Uani 1 1 d . . . . .
H3A_2 H 0.819840 0.141029 0.485812 0.084 Uiso 1 1 calc R U . . .
H3B_2 H 0.967577 0.187081 0.504951 0.084 Uiso 1 1 calc R U . . .
H3C_2 H 0.857503 0.307296 0.490915 0.084 Uiso 1 1 calc R U . . .
C4_2 C 0.4001(4) 0.4377(3) 0.46100(7) 0.0627(8) Uani 1 1 d . . . . .
H4A_2 H 0.387719 0.476915 0.441888 0.094 Uiso 1 1 calc R U . . .
H4B_2 H 0.509207 0.448524 0.467360 0.094 Uiso 1 1 calc R U . . .
H4C_2 H 0.331563 0.489702 0.473858 0.094 Uiso 1 1 calc R U . . .
C5_2 C 0.1925(3) 0.2702(4) 0.45085(6) 0.0574(7) Uani 1 1 d . . . . .
H5A_2 H 0.182849 0.307954 0.431590 0.086 Uiso 1 1 calc R U . . .
H5B_2 H 0.124824 0.325317 0.463363 0.086 Uiso 1 1 calc R U . . .
H5C_2 H 0.160847 0.169162 0.451016 0.086 Uiso 1 1 calc R U . . .
C6_2 C 0.4618(4) 0.2118(4) 0.44054(6) 0.0662(9) Uani 1 1 d . . . . .
H6A_2 H 0.444056 0.252584 0.421680 0.099 Uiso 1 1 calc R U . . .
H6B_2 H 0.439486 0.108675 0.440077 0.099 Uiso 1 1 calc R U . . .
H6C_2 H 0.571013 0.227170 0.446399 0.099 Uiso 1 1 calc R U . . .
C7_2 C 0.1849(3) 0.4930(3) 0.59978(6) 0.0500(6) Uani 1 1 d . . . . .
C8_2 C 0.1174(3) 0.0705(3) 0.61259(5) 0.0477(6) Uani 1 1 d . . . . .
B1_2 B 0.3730(3) 0.2171(4) 0.49165(6) 0.0464(7) Uani 1 1 d . . . . .
H1A_2 H 0.3064(14) 0.2789(12) 0.5066(3) 0.056 Uiso 1 1 calc R U . . .
H1B_2 H 0.3333(9) 0.107(2) 0.49204(6) 0.056 Uiso 1 1 calc R U . . .

loop_
_atom_site_aniso_label
_atom_site_aniso_U_11
_atom_site_aniso_U_22
_atom_site_aniso_U_33
_atom_site_aniso_U_23
_atom_site_aniso_U_13
_atom_site_aniso_U_12
S1_1 0.0233(2) 0.0299(3) 0.0318(2) -0.00172(18) 0.00064(17) 0.00033(17)
S2_1 0.0242(2) 0.0300(3) 0.0315(2) -0.00032(18) -0.00179(17) 0.00156(18)
F1_1 0.1058(15) 0.0429(10) 0.0763(12) 0.0222(9) -0.0100(11) 0.0041(9)
F2_1 0.0669(10) 0.0593(10) 0.0431(8) 0.0048(7) -0.0190(7) 0.0041(8)
F3_1 0.0743(12) 0.0936(15) 0.0589(10) 0.0151(10) 0.0329(9) -0.0077(10)
F4_1 0.0692(10) 0.0597(10) 0.0304(6) -0.0021(6) -0.0036(6) 0.0115(8)
F5_1 0.0955(14) 0.0420(9) 0.0648(10) -0.0217(8) -0.0048(9) -0.0085(9)
F6_1 0.0450(8) 0.0730(11) 0.0518(8) -0.0098(7) 0.0060(6) 0.0243(8)
O1_1 0.0257(7) 0.0442(9) 0.0238(6) -0.0005(6) -0.0033(5) -0.0038(6)
O2_1 0.0350(8) 0.0403(10) 0.0649(11) -0.0125(8) -0.0084(7) -0.0059(7)
O3_1 0.0306(7) 0.0359(9) 0.0479(8) -0.0034(7) 0.0117(6) 0.0031(6)
O4_1 0.0506(9) 0.0358(9) 0.0407(8) 0.0095(7) -0.0024(7) 0.0060(7)
O5_1 0.0228(7) 0.0397(9) 0.0600(10) -0.0004(7) -0.0029(6) -0.0009(6)
N1_1 0.0205(7) 0.0347(9) 0.0249(7) 0.0018(6) -0.0011(6) -0.0002(6)
N2_1 0.0222(8) 0.0493(11) 0.0260(8) 0.0010(7) -0.0013(6) -0.0037(7)
N3_1 0.0271(8) 0.0266(9) 0.0283(8) 0.0002(6) -0.0036(6) -0.0036(6)
N4_1 0.0216(7) 0.0310(9) 0.0354(8) -0.0043(7) -0.0036(6) 0.0011(6)
C1_1 0.0227(8) 0.0267(10) 0.0268(8) -0.0005(7) -0.0030(7) 0.0017(7)
C2_1 0.0277(9) 0.0455(13) 0.0244(9) 0.0024(8) -0.0012(7) 0.0023(8)
C3_1 0.0290(11) 0.095(2) 0.0336(11) -0.0032(12) 0.0065(9) -0.0151(12)
C4_1 0.0504(13) 0.0346(13) 0.0434(12) 0.0100(10) -0.0087(10) -0.0084(10)
C5_1 0.0328(10) 0.0490(14) 0.0400(11) -0.0018(10) -0.0138(9) -0.0093(10)
C6_1 0.0446(12) 0.0543(16) 0.0386(11) -0.0142(10) -0.0007(9) 0.0083(11)
C7_1 0.0568(15) 0.0404(14) 0.0442(12) 0.0138(10) 0.0057(11) 0.0018(11)
C8_1 0.0431(12) 0.0393(13) 0.0370(11) -0.0057(9) -0.0066(9) 0.0085(10)
B1_1 0.0265(10) 0.0450(15) 0.0267(10) 0.0020(9) -0.0029(8) -0.0057(9)
S1_2 0.0400(3) 0.0349(3) 0.0352(3) -0.0004(2) -0.0039(2) 0.0032(2)
S2_2 0.0304(3) 0.0362(3) 0.0313(2) 0.00186(19) -0.00145(18) 0.0047(2)
F1_2 0.1013(15) 0.0482(11) 0.0876(14) -0.0252(10) -0.0135(11) 0.0088(10)
F2_2 0.0694(11) 0.0712(11) 0.0393(7) -0.0118(7) -0.0031(7) -0.0032(9)
F3_2 0.0500(10) 0.0892(14) 0.0940(14) -0.0160(12) -0.0022(9) -0.0304(9)
F4_2 0.0662(10) 0.0730(12) 0.0510(9) 0.0044(8) 0.0260(8) 0.0095(9)
F5_2 0.0984(15) 0.0551(11) 0.0691(11) 0.0299(9) 0.0181(10) 0.0071(10)
F6_2 0.0647(11) 0.1050(15) 0.0423(8) 0.0088(9) -0.0192(7) 0.0092(10)
O1_2 0.0310(7) 0.0592(11) 0.0277(7) 0.0049(7) -0.0026(6) 0.0038(7)
O2_2 0.0326(8) 0.0476(11) 0.0746(12) -0.0078(9) -0.0110(8) 0.0084(7)
O3_2 0.0983(17) 0.0428(11) 0.0472(10) 0.0117(8) 0.0061(10) 0.0038(10)
O4_2 0.0399(9) 0.0424(10) 0.0656(11) 0.0022(8) -0.0189(8) -0.0033(7)
O5_2 0.0489(10) 0.0475(11) 0.0558(10) -0.0027(8) 0.0106(8) 0.0135(8)
N1_2 0.0268(8) 0.0551(12) 0.0281(8) 0.0033(8) -0.0027(6) -0.0026(8)
N2_2 0.0275(8) 0.0641(14) 0.0305(9) 0.0058(8) -0.0007(7) 0.0022(9)
N3_2 0.0341(9) 0.0345(10) 0.0304(8) -0.0013(7) -0.0050(7) 0.0057(7)
N4_2 0.0309(8) 0.0395(11) 0.0360(8) 0.0020(7) 0.0032(7) 0.0025(8)
C1_2 0.0295(9) 0.0389(12) 0.0292(9) 0.0038(8) -0.0028(7) 0.0013(8)
C2_2 0.0364(11) 0.0667(17) 0.0267(10) 0.0019(10) -0.0027(8) -0.0037(11)
C3_2 0.0336(11) 0.093(2) 0.0415(12) 0.0116(14) 0.0066(10) 0.0074(13)
C4_2 0.073(2) 0.0415(16) 0.0731(19) 0.0090(14) -0.0077(16) -0.0020(14)
C5_2 0.0420(13) 0.081(2) 0.0488(14) 0.0135(14) -0.0164(11) -0.0040(13)
C6_2 0.077(2) 0.083(2) 0.0382(13) -0.0111(13) -0.0004(13) 0.0310(18)
C7_2 0.0433(13) 0.0473(15) 0.0594(15) -0.0132(12) -0.0013(11) -0.0062(11)
C8_2 0.0481(14) 0.0551(16) 0.0400(12) 0.0119(11) 0.0047(10) 0.0075(12)
B1_2 0.0339(12) 0.071(2) 0.0343(12) 0.0140(12) -0.0049(10) -0.0062(13)

loop_
_atom_type_symbol
_atom_type_description
_atom_type_scat_dispersion_real
_atom_type_scat_dispersion_imag
_atom_type_scat_source
C C 0.0181 0.0091 'International Tables Vol C Tables 4.2.6.8 and 6.1.1.4'
H H 0.0000 0.0000 'International Tables Vol C Tables 4.2.6.8 and 6.1.1.4'
B B 0.0090 0.0039 'International Tables Vol C Tables 4.2.6.8 and 6.1.1.4'
N N 0.0311 0.0180 'International Tables Vol C Tables 4.2.6.8 and 6.1.1.4'
O O 0.0492 0.0322 'International Tables Vol C Tables 4.2.6.8 and 6.1.1.4'
F F 0.0727 0.0534 'International Tables Vol C Tables 4.2.6.8 and 6.1.1.4'
S S 0.3331 0.5567 'International Tables Vol C Tables 4.2.6.8 and 6.1.1.4'

loop_
_geom_angle_atom_site_label_1
_geom_angle_atom_site_label_2
_geom_angle_atom_site_label_3
_geom_angle
_geom_angle_site_symmetry_1
_geom_angle_site_symmetry_3
_geom_angle_publ_flag
O3_1 S1_1 O2_1 118.89(11) . . ?
O3_1 S1_1 N4_1 115.65(10) . . ?
O2_1 S1_1 N4_1 107.23(10) . . ?
O3_1 S1_1 C7_1 103.74(12) . . ?
O2_1 S1_1 C7_1 104.16(13) . . ?
N4_1 S1_1 C7_1 105.66(11) . . ?
O5_1 S2_1 O4_1 119.11(11) . . ?
O5_1 S2_1 N4_1 115.90(10) . . ?
O4_1 S2_1 N4_1 109.85(10) . . ?
O5_1 S2_1 C8_1 105.00(11) . . ?
O4_1 S2_1 C8_1 104.03(11) . . ?
N4_1 S2_1 C8_1 100.19(11) . . ?
C1_1 O1_1 B1_1 123.17(16) . . ?
C1_1 N1_1 C2_1 123.94(16) . . ?
C1_1 N1_1 H1_1 121.1(17) . . ?
C2_1 N1_1 H1_1 114.9(17) . . ?
C1_1 N2_1 C3_1 121.90(17) . . ?
C1_1 N2_1 H2_1 118.5(18) . . ?
C3_1 N2_1 H2_1 118.2(18) . . ?
C4_1 N3_1 C6_1 109.55(19) . . ?
C4_1 N3_1 C5_1 108.40(17) . . ?
C6_1 N3_1 C5_1 108.86(18) . . ?
C4_1 N3_1 B1_1 110.73(17) . . ?
C6_1 N3_1 B1_1 111.43(17) . . ?
C5_1 N3_1 B1_1 107.79(16) . . ?
S1_1 N4_1 S2_1 125.67(11) . . ?
O1_1 C1_1 N2_1 116.66(17) . . ?
O1_1 C1_1 N1_1 122.21(17) . . ?
N2_1 C1_1 N1_1 121.12(17) . . ?
N1_1 C2_1 H2A_1 109.5 . . ?
N1_1 C2_1 H2B_1 109.5 . . ?
H2A_1 C2_1 H2B_1 109.5 . . ?
N1_1 C2_1 H2C_1 109.5 . . ?
H2A_1 C2_1 H2C_1 109.5 . . ?
H2B_1 C2_1 H2C_1 109.5 . . ?
N2_1 C3_1 H3A_1 109.5 . . ?
N2_1 C3_1 H3B_1 109.5 . . ?
H3A_1 C3_1 H3B_1 109.5 . . ?
N2_1 C3_1 H3C_1 109.5 . . ?
H3A_1 C3_1 H3C_1 109.5 . . ?
H3B_1 C3_1 H3C_1 109.5 . . ?
N3_1 C4_1 H4A_1 109.5 . . ?
N3_1 C4_1 H4B_1 109.5 . . ?
H4A_1 C4_1 H4B_1 109.5 . . ?
N3_1 C4_1 H4C_1 109.5 . . ?
H4A_1 C4_1 H4C_1 109.5 . . ?
H4B_1 C4_1 H4C_1 109.5 . . ?
N3_1 C5_1 H5A_1 109.5 . . ?
N3_1 C5_1 H5B_1 109.5 . . ?
H5A_1 C5_1 H5B_1 109.5 . . ?
N3_1 C5_1 H5C_1 109.5 . . ?
H5A_1 C5_1 H5C_1 109.5 . . ?
H5B_1 C5_1 H5C_1 109.5 . . ?
N3_1 C6_1 H6A_1 109.5 . . ?
N3_1 C6_1 H6B_1 109.5 . . ?
H6A_1 C6_1 H6B_1 109.5 . . ?
N3_1 C6_1 H6C_1 109.5 . . ?
H6A_1 C6_1 H6C_1 109.5 . . ?
H6B_1 C6_1 H6C_1 109.5 . . ?
F2_1 C7_1 F1_1 108.6(2) . . ?
F2_1 C7_1 F3_1 107.9(2) . . ?
F1_1 C7_1 F3_1 108.6(2) . . ?
F2_1 C7_1 S1_1 111.19(17) . . ?
F1_1 C7_1 S1_1 109.0(2) . . ?
F3_1 C7_1 S1_1 111.50(19) . . ?
F5_1 C8_1 F4_1 107.84(19) . . ?
F5_1 C8_1 F6_1 108.3(2) . . ?
F4_1 C8_1 F6_1 107.9(2) . . ?
F5_1 C8_1 S2_1 109.57(18) . . ?
F4_1 C8_1 S2_1 112.03(16) . . ?
F6_1 C8_1 S2_1 111.04(15) . . ?
O1_1 B1_1 N3_1 102.75(15) . . ?
O1_1 B1_1 H1A_1 111.2 . . ?
N3_1 B1_1 H1A_1 111.2 . . ?
O1_1 B1_1 H1B_1 111.2 . . ?
N3_1 B1_1 H1B_1 111.2 . . ?
H1A_1 B1_1 H1B_1 109.1 . . ?
O3_2 S1_2 O2_2 118.75(14) . . ?
O3_2 S1_2 N4_2 110.23(12) . . ?
O2_2 S1_2 N4_2 115.61(11) . . ?
O3_2 S1_2 C7_2 103.73(14) . . ?
O2_2 S1_2 C7_2 104.86(12) . . ?
N4_2 S1_2 C7_2 101.09(12) . . ?
O5_2 S2_2 O4_2 119.19(13) . . ?
O5_2 S2_2 N4_2 107.22(12) . . ?
O4_2 S2_2 N4_2 115.90(10) . . ?
O5_2 S2_2 C8_2 103.61(12) . . ?
O4_2 S2_2 C8_2 103.77(12) . . ?
N4_2 S2_2 C8_2 105.48(12) . . ?
C1_2 O1_2 B1_2 124.49(17) . . ?
C1_2 N1_2 C2_2 124.10(18) . . ?
C1_2 N1_2 H1_2 116.6(19) . . ?
C2_2 N1_2 H1_2 118.9(19) . . ?
C1_2 N2_2 C3_2 122.86(19) . . ?
C1_2 N2_2 H2_2 120.1(19) . . ?
C3_2 N2_2 H2_2 115.5(19) . . ?
C6_2 N3_2 C5_2 109.8(2) . . ?
C6_2 N3_2 C4_2 106.6(2) . . ?
C5_2 N3_2 C4_2 108.0(2) . . ?
C6_2 N3_2 B1_2 112.5(2) . . ?
C5_2 N3_2 B1_2 109.19(19) . . ?
C4_2 N3_2 B1_2 110.6(2) . . ?
S2_2 N4_2 S1_2 126.52(12) . . ?
O1_2 C1_2 N2_2 116.38(19) . . ?
O1_2 C1_2 N1_2 122.71(19) . . ?
N2_2 C1_2 N1_2 120.91(18) . . ?
N1_2 C2_2 H2A_2 109.5 . . ?
N1_2 C2_2 H2B_2 109.5 . . ?
H2A_2 C2_2 H2B_2 109.5 . . ?
N1_2 C2_2 H2C_2 109.5 . . ?
H2A_2 C2_2 H2C_2 109.5 . . ?
H2B_2 C2_2 H2C_2 109.5 . . ?
N2_2 C3_2 H3A_2 109.5 . . ?
N2_2 C3_2 H3B_2 109.5 . . ?
H3A_2 C3_2 H3B_2 109.5 . . ?
N2_2 C3_2 H3C_2 109.5 . . ?
H3A_2 C3_2 H3C_2 109.5 . . ?
H3B_2 C3_2 H3C_2 109.5 . . ?
N3_2 C4_2 H4A_2 109.5 . . ?
N3_2 C4_2 H4B_2 109.5 . . ?
H4A_2 C4_2 H4B_2 109.5 . . ?
N3_2 C4_2 H4C_2 109.5 . . ?
H4A_2 C4_2 H4C_2 109.5 . . ?
H4B_2 C4_2 H4C_2 109.5 . . ?
N3_2 C5_2 H5A_2 109.5 . . ?
N3_2 C5_2 H5B_2 109.5 . . ?
H5A_2 C5_2 H5B_2 109.5 . . ?
N3_2 C5_2 H5C_2 109.5 . . ?
H5A_2 C5_2 H5C_2 109.5 . . ?
H5B_2 C5_2 H5C_2 109.5 . . ?
N3_2 C6_2 H6A_2 109.5 . . ?
N3_2 C6_2 H6B_2 109.5 . . ?
H6A_2 C6_2 H6B_2 109.5 . . ?
N3_2 C6_2 H6C_2 109.5 . . ?
H6A_2 C6_2 H6C_2 109.5 . . ?
H6B_2 C6_2 H6C_2 109.5 . . ?
F1_2 C7_2 F2_2 108.1(2) . . ?
F1_2 C7_2 F3_2 108.8(2) . . ?
F2_2 C7_2 F3_2 108.4(2) . . ?
F1_2 C7_2 S1_2 109.3(2) . . ?
F2_2 C7_2 S1_2 111.98(19) . . ?
F3_2 C7_2 S1_2 110.2(2) . . ?
F4_2 C8_2 F6_2 108.1(2) . . ?
F4_2 C8_2 F5_2 107.8(2) . . ?
F6_2 C8_2 F5_2 108.8(2) . . ?
F4_2 C8_2 S2_2 111.84(18) . . ?
F6_2 C8_2 S2_2 110.73(18) . . ?
F5_2 C8_2 S2_2 109.4(2) . . ?
O1_2 B1_2 N3_2 103.42(18) . . ?
O1_2 B1_2 H1A_2 111.1 . . ?
N3_2 B1_2 H1A_2 111.1 . . ?
O1_2 B1_2 H1B_2 111.1 . . ?
N3_2 B1_2 H1B_2 111.1 . . ?
H1A_2 B1_2 H1B_2 109.0 . . ?

loop_
_geom_bond_atom_site_label_1
_geom_bond_atom_site_label_2
_geom_bond_distance
_geom_bond_site_symmetry_2
_geom_bond_publ_flag
S1_1 O3_1 1.4233(16) . ?
S1_1 O2_1 1.4235(17) . ?
S1_1 N4_1 1.5723(19) . ?
S1_1 C7_1 1.840(3) . ?
S2_1 O5_1 1.4264(17) . ?
S2_1 O4_1 1.4291(17) . ?
S2_1 N4_1 1.5831(19) . ?
S2_1 C8_1 1.836(3) . ?
F1_1 C7_1 1.323(3) . ?
F2_1 C7_1 1.321(3) . ?
F3_1 C7_1 1.329(3) . ?
F4_1 C8_1 1.326(3) . ?
F5_1 C8_1 1.316(3) . ?
F6_1 C8_1 1.330(3) . ?
O1_1 C1_1 1.293(2) . ?
O1_1 B1_1 1.508(3) . ?
N1_1 C1_1 1.327(3) . ?
N1_1 C2_1 1.460(2) . ?
N1_1 H1_1 0.854(16) . ?
N2_1 C1_1 1.323(3) . ?
N2_1 C3_1 1.460(3) . ?
N2_1 H2_1 0.883(17) . ?
N3_1 C4_1 1.485(3) . ?
N3_1 C6_1 1.485(3) . ?
N3_1 C5_1 1.491(3) . ?
N3_1 B1_1 1.597(3) . ?
C2_1 H2A_1 0.9800 . ?
C2_1 H2B_1 0.9800 . ?
C2_1 H2C_1 0.9800 . ?
C3_1 H3A_1 0.9800 . ?
C3_1 H3B_1 0.9800 . ?
C3_1 H3C_1 0.9800 . ?
C4_1 H4A_1 0.9800 . ?
C4_1 H4B_1 0.9800 . ?
C4_1 H4C_1 0.9800 . ?
C5_1 H5A_1 0.9800 . ?
C5_1 H5B_1 0.9800 . ?
C5_1 H5C_1 0.9800 . ?
C6_1 H6A_1 0.9800 . ?
C6_1 H6B_1 0.9800 . ?
C6_1 H6C_1 0.9800 . ?
B1_1 H1A_1 1.109(19) . ?
B1_1 H1B_1 1.109(19) . ?
S1_2 O3_2 1.423(2) . ?
S1_2 O2_2 1.432(2) . ?
S1_2 N4_2 1.578(2) . ?
S1_2 C7_2 1.832(3) . ?
S2_2 O5_2 1.4201(18) . ?
S2_2 O4_2 1.4242(18) . ?
S2_2 N4_2 1.566(2) . ?
S2_2 C8_2 1.842(3) . ?
F1_2 C7_2 1.317(4) . ?
F2_2 C7_2 1.318(4) . ?
F3_2 C7_2 1.327(3) . ?
F4_2 C8_2 1.319(3) . ?
F5_2 C8_2 1.325(3) . ?
F6_2 C8_2 1.322(3) . ?
O1_2 C1_2 1.293(2) . ?
O1_2 B1_2 1.499(3) . ?
N1_2 C1_2 1.323(3) . ?
N1_2 C2_2 1.462(3) . ?
N1_2 H1_2 0.845(17) . ?
N2_2 C1_2 1.321(3) . ?
N2_2 C3_2 1.465(3) . ?
N2_2 H2_2 0.880(17) . ?
N3_2 C6_2 1.478(3) . ?
N3_2 C5_2 1.482(3) . ?
N3_2 C4_2 1.491(4) . ?
N3_2 B1_2 1.586(3) . ?
C2_2 H2A_2 0.9800 . ?
C2_2 H2B_2 0.9800 . ?
C2_2 H2C_2 0.9800 . ?
C3_2 H3A_2 0.9800 . ?
C3_2 H3B_2 0.9800 . ?
C3_2 H3C_2 0.9800 . ?
C4_2 H4A_2 0.9800 . ?
C4_2 H4B_2 0.9800 . ?
C4_2 H4C_2 0.9800 . ?
C5_2 H5A_2 0.9800 . ?
C5_2 H5B_2 0.9800 . ?
C5_2 H5C_2 0.9800 . ?
C6_2 H6A_2 0.9800 . ?
C6_2 H6B_2 0.9800 . ?
C6_2 H6C_2 0.9800 . ?
B1_2 H1A_2 1.08(2) . ?
B1_2 H1B_2 1.08(2) . ?

loop_
_geom_hbond_atom_site_label_D
_geom_hbond_atom_site_label_H
_geom_hbond_atom_site_label_A
_geom_hbond_distance_DH
_geom_hbond_distance_HA
_geom_hbond_distance_DA
_geom_hbond_angle_DHA
_geom_hbond_site_symmetry_A
_geom_hbond_publ_flag
N1_1 H1_1 O3_1 0.854(16) 2.211(19) 2.985(3) 151(2) . yes
N2_1 H2_1 N4_1 0.883(17) 2.194(18) 3.035(3) 159(2) 1_455 yes
C4_1 H4A_1 O3_1 0.98 2.63 3.457(3) 141.8 2_546 yes
N1_2 H1_2 N4_2 0.845(17) 2.41(2) 3.078(3) 136(2) . yes
N2_2 H2_2 O2_2 0.880(17) 2.72(3) 3.269(3) 122(2) 1_655 yes
N2_2 H2_2 O4_2 0.880(17) 2.04(2) 2.865(3) 155(3) 1_655 yes
C2_2 H2C_2 O2_2 0.98 2.57 3.428(3) 146.6 1_655 yes
C3_2 H3C_2 O3_2 0.98 2.63 3.577(4) 162.7 3_666 yes

loop_
_geom_torsion_atom_site_label_1
_geom_torsion_atom_site_label_2
_geom_torsion_atom_site_label_3
_geom_torsion_atom_site_label_4
_geom_torsion
_geom_torsion_site_symmetry_1
_geom_torsion_site_symmetry_2
_geom_torsion_site_symmetry_3
_geom_torsion_site_symmetry_4
_geom_torsion_publ_flag
O3_1 S1_1 N4_1 S2_1 28.38(17) . . . . ?
O2_1 S1_1 N4_1 S2_1 163.63(14) . . . . ?
C7_1 S1_1 N4_1 S2_1 -85.71(16) . . . . ?
O5_1 S2_1 N4_1 S1_1 10.12(18) . . . . ?
O4_1 S2_1 N4_1 S1_1 -128.50(14) . . . . ?
C8_1 S2_1 N4_1 S1_1 122.43(14) . . . . ?
B1_1 O1_1 C1_1 N2_1 -177.6(2) . . . . ?
B1_1 O1_1 C1_1 N1_1 3.3(3) . . . . ?
C3_1 N2_1 C1_1 O1_1 3.2(3) . . . . ?
C3_1 N2_1 C1_1 N1_1 -177.7(2) . . . . ?
C2_1 N1_1 C1_1 O1_1 179.67(19) . . . . ?
C2_1 N1_1 C1_1 N2_1 0.6(3) . . . . ?
O3_1 S1_1 C7_1 F2_1 -52.1(2) . . . . ?
O2_1 S1_1 C7_1 F2_1 -177.20(18) . . . . ?
N4_1 S1_1 C7_1 F2_1 70.0(2) . . . . ?
O3_1 S1_1 C7_1 F1_1 67.5(2) . . . . ?
O2_1 S1_1 C7_1 F1_1 -57.5(2) . . . . ?
N4_1 S1_1 C7_1 F1_1 -170.36(19) . . . . ?
O3_1 S1_1 C7_1 F3_1 -172.6(2) . . . . ?
O2_1 S1_1 C7_1 F3_1 62.4(2) . . . . ?
N4_1 S1_1 C7_1 F3_1 -50.5(2) . . . . ?
O5_1 S2_1 C8_1 F5_1 -62.31(19) . . . . ?
O4_1 S2_1 C8_1 F5_1 63.58(19) . . . . ?
N4_1 S2_1 C8_1 F5_1 177.19(16) . . . . ?
O5_1 S2_1 C8_1 F4_1 57.3(2) . . . . ?
O4_1 S2_1 C8_1 F4_1 -176.77(17) . . . . ?
N4_1 S2_1 C8_1 F4_1 -63.16(19) . . . . ?
O5_1 S2_1 C8_1 F6_1 178.07(17) . . . . ?
O4_1 S2_1 C8_1 F6_1 -56.0(2) . . . . ?
N4_1 S2_1 C8_1 F6_1 57.57(19) . . . . ?
C1_1 O1_1 B1_1 N3_1 -178.02(17) . . . . ?
C4_1 N3_1 B1_1 O1_1 63.5(2) . . . . ?
C6_1 N3_1 B1_1 O1_1 -58.7(2) . . . . ?
C5_1 N3_1 B1_1 O1_1 -178.05(18) . . . . ?
O5_2 S2_2 N4_2 S1_2 163.94(14) . . . . ?
O4_2 S2_2 N4_2 S1_2 28.05(19) . . . . ?
C8_2 S2_2 N4_2 S1_2 -86.10(16) . . . . ?
O3_2 S1_2 N4_2 S2_2 -131.20(16) . . . . ?
O2_2 S1_2 N4_2 S2_2 6.97(19) . . . . ?
C7_2 S1_2 N4_2 S2_2 119.53(16) . . . . ?
B1_2 O1_2 C1_2 N2_2 173.1(2) . . . . ?
B1_2 O1_2 C1_2 N1_2 -7.3(4) . . . . ?
C3_2 N2_2 C1_2 O1_2 -3.4(4) . . . . ?
C3_2 N2_2 C1_2 N1_2 176.9(3) . . . . ?
C2_2 N1_2 C1_2 O1_2 -177.9(2) . . . . ?
C2_2 N1_2 C1_2 N2_2 1.7(4) . . . . ?
O3_2 S1_2 C7_2 F1_2 64.5(2) . . . . ?
O2_2 S1_2 C7_2 F1_2 -60.8(2) . . . . ?
N4_2 S1_2 C7_2 F1_2 178.7(2) . . . . ?
O3_2 S1_2 C7_2 F2_2 -175.8(2) . . . . ?
O2_2 S1_2 C7_2 F2_2 59.0(2) . . . . ?
N4_2 S1_2 C7_2 F2_2 -61.5(2) . . . . ?
O3_2 S1_2 C7_2 F3_2 -55.0(2) . . . . ?
O2_2 S1_2 C7_2 F3_2 179.7(2) . . . . ?
N4_2 S1_2 C7_2 F3_2 59.2(2) . . . . ?
O5_2 S2_2 C8_2 F4_2 -177.5(2) . . . . ?
O4_2 S2_2 C8_2 F4_2 -52.3(2) . . . . ?
N4_2 S2_2 C8_2 F4_2 70.0(2) . . . . ?
O5_2 S2_2 C8_2 F6_2 61.8(2) . . . . ?
O4_2 S2_2 C8_2 F6_2 -173.0(2) . . . . ?
N4_2 S2_2 C8_2 F6_2 -50.7(2) . . . . ?
O5_2 S2_2 C8_2 F5_2 -58.0(2) . . . . ?
O4_2 S2_2 C8_2 F5_2 67.1(2) . . . . ?
N4_2 S2_2 C8_2 F5_2 -170.57(18) . . . . ?
C1_2 O1_2 B1_2 N3_2 164.2(2) . . . . ?
C6_2 N3_2 B1_2 O1_2 53.8(3) . . . . ?
C5_2 N3_2 B1_2 O1_2 176.0(2) . . . . ?
C4_2 N3_2 B1_2 O1_2 -65.3(3) . . . . ?
